data_1518194
loop_
_publ_author_name
'Han, Guifang'
'Wang, Qiang'
'Liu, Yuxiu'
'Wang, Qingmin'

_publ_section_title
;
 Copper-mediated \a-trifluoromethylation of N-phenylcinnamamides coupled
 with dearomatization: access to trifluoromethylated
 1-azaspiro[4.5]decanes.
;
_journal_issue 22
_journal_name_full 'Organic letters'
_journal_page_first 5914
_journal_page_last 5917
_journal_paper_doi 10.1021/ol502921a
_journal_volume 16
_journal_year 2014
_chemical_formula_sum 'C22 H20 F3 N O4'
_chemical_formula_weight 419.39
_chemical_name_systematic
; 
 ? 
;
_space_group_IT_number 14
_symmetry_cell_setting monoclinic
_symmetry_space_group_name_Hall '-P 2ybc'
_symmetry_space_group_name_H-M 'P 1 21/c 1'
_atom_sites_solution_hydrogens geom
_atom_sites_solution_primary direct
_atom_sites_solution_secondary difmap
_audit_creation_method SHELXL-97
_cell_angle_alpha 90.00
_cell_angle_beta 90.68(3)
_cell_angle_gamma 90.00
_cell_formula_units_Z 4
_cell_length_a 10.383(2)
_cell_length_b 11.016(2)
_cell_length_c 17.728(4)
_cell_measurement_reflns_used 4034
_cell_measurement_temperature 293(2)
_cell_measurement_theta_max 27.8704
_cell_measurement_theta_min 2.1767
_cell_volume 2027.6(7)
_computing_cell_refinement crystalclear
_computing_data_collection crystalclear
_computing_data_reduction crystalclear
_computing_molecular_graphics 'Bruker SHELXTL'
_computing_publication_material 'Bruker SHELXTL'
_computing_structure_refinement 'SHELXL-97 (Sheldrick, 1997)'
_computing_structure_solution 'SHELXS-97 (Sheldrick, 1990)'
_diffrn_ambient_temperature 293(2)
_diffrn_measured_fraction_theta_full 0.999
_diffrn_measured_fraction_theta_max 0.999
_diffrn_measurement_device_type 'rigaku saturn'
_diffrn_measurement_method '\w scans'
_diffrn_radiation_monochromator confocal
_diffrn_radiation_source 'rotating anode'
_diffrn_radiation_type MoK\a
_diffrn_radiation_wavelength 0.71073
_diffrn_reflns_av_R_equivalents 0.0630
_diffrn_reflns_av_sigmaI/netI 0.0501
_diffrn_reflns_limit_h_max 8
_diffrn_reflns_limit_h_min -12
_diffrn_reflns_limit_k_max 12
_diffrn_reflns_limit_k_min -13
_diffrn_reflns_limit_l_max 21
_diffrn_reflns_limit_l_min -21
_diffrn_reflns_number 16525
_diffrn_reflns_theta_full 25.02
_diffrn_reflns_theta_max 25.02
_diffrn_reflns_theta_min 1.96
_diffrn_standards_decay_% 0
_diffrn_standards_interval_count 0
_diffrn_standards_interval_time 0
_diffrn_standards_number 0
_exptl_absorpt_coefficient_mu 0.112
_exptl_absorpt_correction_T_max 0.9866
_exptl_absorpt_correction_T_min 0.9779
_exptl_absorpt_correction_type multi-scan
_exptl_absorpt_process_details crystalclear
_exptl_crystal_colour colorless
_exptl_crystal_density_diffrn 1.374
_exptl_crystal_density_method 'not measured'
_exptl_crystal_description stable
_exptl_crystal_F_000 872
_exptl_crystal_size_max 0.20
_exptl_crystal_size_mid 0.18
_exptl_crystal_size_min 0.12
_refine_diff_density_max 0.438
_refine_diff_density_min -0.234
_refine_diff_density_rms 0.053
_refine_ls_extinction_coef 0.022(5)
_refine_ls_extinction_expression Fc^*^=kFc[1+0.001xFc^2^\l^3^/sin(2\q)]^-1/4^
_refine_ls_extinction_method SHELXL
_refine_ls_goodness_of_fit_ref 1.125
_refine_ls_hydrogen_treatment constr
_refine_ls_matrix_type full
_refine_ls_number_parameters 274
_refine_ls_number_reflns 3564
_refine_ls_number_restraints 0
_refine_ls_restrained_S_all 1.125
_refine_ls_R_factor_all 0.1200
_refine_ls_R_factor_gt 0.0882
_refine_ls_shift/su_max 0.004
_refine_ls_shift/su_mean 0.000
_refine_ls_structure_factor_coef Fsqd
_refine_ls_weighting_details 'calc w=1/[\s^2^(Fo^2^)+(0.1379P)^2^+0.3134P] where P=(Fo^2^+2Fc^2^)/3'
_refine_ls_weighting_scheme calc
_refine_ls_wR_factor_gt 0.2386
_refine_ls_wR_factor_ref 0.2655
_reflns_number_gt 2422
_reflns_number_total 3564
_reflns_threshold_expression >2sigma(I)
_cod_data_source_file ol502921a_si_003.cif
_cod_data_source_block shelxl
_cod_depositor_comments
;
The following automatic conversions were performed:

'_symmetry_cell_setting' value 'Monoclinic' changed to 'monoclinic'
according to
/home/saulius/struct/COD-crude-data--automatic-downloads/rss-feeds/ACS/lib/dictionaries/cif_core.dic
dictionary named 'cif_core.dic' version 2.4.2 from
2011-04-26.

'_exptl_absorpt_correction_type' value 'MULTI-SCAN'
changed to 'multi-scan' according to
/home/saulius/struct/COD-crude-data--automatic-downloads/rss-feeds/ACS/lib/dictionaries/cif_core.dic
dictionary named 'cif_core.dic' version 2.4.2 from
2011-04-26.

'_refine_ls_hydrogen_treatment' value 'CONSTR' changed
to 'constr' according to
/home/saulius/struct/COD-crude-data--automatic-downloads/rss-feeds/ACS/lib/dictionaries/cif_core.dic
dictionary named 'cif_core.dic' version 2.4.2 from 2011-04-26.

Automatic conversion script
Id: cif_fix_values 2827 2014-09-09 07:05:25Z andrius 

 Adding full bibliography for 1518193--1518194.cif.
;
_cod_original_cell_volume 2027.7(7)
_cod_original_sg_symbol_H-M P2(1)/c
_cod_database_code 1518194

loop_
_symmetry_equiv_pos_as_xyz
'x, y, z'
'-x, y+1/2, -z+1/2'
'-x, -y, -z'
'x, -y-1/2, z-1/2'

loop_
_atom_site_label
_atom_site_type_symbol
_atom_site_fract_x
_atom_site_fract_y
_atom_site_fract_z
_atom_site_U_iso_or_equiv
_atom_site_adp_type
_atom_site_occupancy
_atom_site_symmetry_multiplicity
_atom_site_calc_flag
_atom_site_refinement_flags
F1 F 0.4117(3) 0.3270(3) 0.1572(2) 0.1275(12) Uani 1 1 d .
F2 F 0.5033(3) 0.4515(3) 0.08316(18) 0.1271(11) Uani 1 1 d .
F3 F 0.5253(4) 0.2605(3) 0.06568(18) 0.1326(13) Uani 1 1 d .
O1 O 1.0190(3) 0.0102(3) 0.3382(2) 0.1042(11) Uani 1 1 d .
O2 O 0.5776(3) 0.5324(2) 0.23303(18) 0.0893(10) Uani 1 1 d .
O3 O 0.8964(3) -0.3781(2) 0.00091(18) 0.0934(10) Uani 1 1 d .
O4 O 1.0087(3) -0.1981(2) -0.00589(18) 0.0891(9) Uani 1 1 d .
N1 N 0.6844(3) 0.3794(3) 0.29550(17) 0.0681(9) Uani 1 1 d .
C1 C 0.7200(4) 0.1675(3) 0.3363(2) 0.0738(11) Uani 1 1 d .
H1 H 0.6400 0.1645 0.3593 0.089 Uiso 1 1 calc R
C2 C 0.8101(5) 0.0868(4) 0.3561(2) 0.0813(12) Uani 1 1 d .
H2 H 0.7888 0.0252 0.3896 0.098 Uiso 1 1 calc R
C3 C 0.9404(4) 0.0918(4) 0.3273(2) 0.0783(12) Uani 1 1 d .
C4 C 0.9741(4) 0.2007(4) 0.2845(2) 0.0789(11) Uani 1 1 d .
H4 H 1.0597 0.2148 0.2726 0.095 Uiso 1 1 calc R
C5 C 0.8854(4) 0.2790(3) 0.2627(2) 0.0698(10) Uani 1 1 d .
H5 H 0.9111 0.3478 0.2365 0.084 Uiso 1 1 calc R
C6 C 0.7445(4) 0.2624(3) 0.2781(2) 0.0657(10) Uani 1 1 d .
C7 C 0.6679(4) 0.2238(3) 0.2041(2) 0.0656(10) Uani 1 1 d .
H7 H 0.5860 0.1896 0.2209 0.079 Uiso 1 1 calc R
C8 C 0.6360(4) 0.3453(3) 0.1684(2) 0.0725(11) Uani 1 1 d .
H8 H 0.7102 0.3703 0.1385 0.087 Uiso 1 1 calc R
C9 C 0.6268(4) 0.4310(3) 0.2353(2) 0.0705(11) Uani 1 1 d .
C10 C 0.7220(6) 0.4451(5) 0.3659(3) 0.1057(17) Uani 1 1 d .
H10 H 0.7844 0.3892 0.3889 0.127 Uiso 1 1 calc R
C11 C 0.8006(5) 0.5527(5) 0.3525(3) 0.1043(16) Uani 1 1 d .
H11A H 0.7516 0.6108 0.3238 0.156 Uiso 1 1 calc R
H11B H 0.8759 0.5301 0.3249 0.156 Uiso 1 1 calc R
H11C H 0.8261 0.5878 0.3999 0.156 Uiso 1 1 calc R
C12 C 0.6226(6) 0.4494(7) 0.4218(3) 0.144(3) Uani 1 1 d .
H12A H 0.6533 0.4932 0.4652 0.216 Uiso 1 1 calc R
H12B H 0.6000 0.3682 0.4363 0.216 Uiso 1 1 calc R
H12C H 0.5480 0.4895 0.4011 0.216 Uiso 1 1 calc R
C13 C 0.5214(6) 0.3457(4) 0.1180(3) 0.0922(14) Uani 1 1 d .
C14 C 0.7311(3) 0.1280(3) 0.1594(2) 0.0642(10) Uani 1 1 d .
H14 H 0.7940 0.1512 0.1253 0.077 Uiso 1 1 calc R
C15 C 0.7040(4) 0.0133(3) 0.1649(2) 0.0671(10) Uani 1 1 d .
H15 H 0.6413 -0.0054 0.2000 0.081 Uiso 1 1 calc R
C16 C 0.7564(3) -0.0913(3) 0.1245(2) 0.0628(9) Uani 1 1 d .
C17 C 0.6965(4) -0.2012(3) 0.1296(3) 0.0753(11) Uani 1 1 d .
H17 H 0.6259 -0.2086 0.1611 0.090 Uiso 1 1 calc R
C18 C 0.7363(4) -0.3016(3) 0.0898(3) 0.0831(12) Uani 1 1 d .
H18 H 0.6928 -0.3751 0.0940 0.100 Uiso 1 1 calc R
C19 C 0.8388(4) -0.2915(3) 0.0451(2) 0.0694(10) Uani 1 1 d .
C20 C 0.9048(4) -0.1834(3) 0.0402(2) 0.0645(10) Uani 1 1 d .
C21 C 0.8658(4) -0.0810(3) 0.0785(2) 0.0664(10) Uani 1 1 d .
H21 H 0.9099 -0.0080 0.0740 0.080 Uiso 1 1 calc R
C22 C 1.0006(5) -0.3179(4) -0.0342(3) 0.1003(15) Uani 1 1 d .
H22A H 1.0803 -0.3609 -0.0237 0.120 Uiso 1 1 calc R
H22B H 0.9870 -0.3162 -0.0884 0.120 Uiso 1 1 calc R

loop_
_atom_site_aniso_label
_atom_site_aniso_U_11
_atom_site_aniso_U_22
_atom_site_aniso_U_33
_atom_site_aniso_U_23
_atom_site_aniso_U_13
_atom_site_aniso_U_12
F1 0.092(2) 0.122(2) 0.168(3) 0.006(2) -0.013(2) -0.0062(17)
F2 0.178(3) 0.087(2) 0.116(2) 0.0193(16) -0.031(2) 0.0203(18)
F3 0.185(3) 0.101(2) 0.110(2) -0.0311(18) -0.057(2) 0.038(2)
O1 0.125(3) 0.076(2) 0.112(3) 0.0031(18) -0.003(2) 0.0247(19)
O2 0.104(2) 0.0570(17) 0.107(2) -0.0109(15) 0.0182(18) 0.0154(14)
O3 0.130(3) 0.0490(15) 0.102(2) -0.0205(14) 0.0229(19) 0.0024(15)
O4 0.103(2) 0.0624(17) 0.103(2) -0.0055(15) 0.0258(18) -0.0036(14)
N1 0.093(2) 0.0512(17) 0.0601(18) -0.0060(14) 0.0149(16) -0.0055(15)
C1 0.093(3) 0.061(2) 0.068(2) 0.0020(19) 0.010(2) -0.012(2)
C2 0.120(4) 0.056(2) 0.068(2) 0.0068(19) 0.003(2) -0.009(2)
C3 0.100(3) 0.062(2) 0.072(3) -0.007(2) -0.004(2) -0.001(2)
C4 0.083(3) 0.068(2) 0.086(3) -0.008(2) 0.005(2) -0.006(2)
C5 0.085(3) 0.050(2) 0.074(2) -0.0002(17) 0.0075(19) -0.0137(19)
C6 0.086(3) 0.0493(19) 0.062(2) 0.0005(16) 0.0045(18) -0.0076(17)
C7 0.083(2) 0.0450(18) 0.069(2) -0.0075(16) 0.0050(18) 0.0037(17)
C8 0.086(3) 0.057(2) 0.074(2) 0.0003(18) 0.007(2) 0.0066(19)
C9 0.079(3) 0.051(2) 0.082(3) -0.0093(19) 0.024(2) 0.0022(18)
C10 0.156(5) 0.084(3) 0.078(3) -0.030(2) 0.029(3) -0.038(3)
C11 0.104(3) 0.105(4) 0.104(4) -0.034(3) -0.002(3) -0.018(3)
C12 0.126(4) 0.225(8) 0.082(4) -0.056(4) 0.023(3) -0.046(5)
C13 0.126(4) 0.058(3) 0.092(3) 0.000(2) -0.008(3) 0.016(2)
C14 0.075(2) 0.052(2) 0.066(2) -0.0033(16) 0.0035(18) -0.0004(17)
C15 0.068(2) 0.060(2) 0.073(2) -0.0023(18) 0.0012(18) 0.0039(17)
C16 0.069(2) 0.050(2) 0.069(2) -0.0022(17) -0.0062(17) 0.0085(16)
C17 0.075(3) 0.057(2) 0.094(3) -0.002(2) 0.013(2) -0.0039(18)
C18 0.095(3) 0.050(2) 0.105(3) -0.009(2) 0.008(3) -0.012(2)
C19 0.088(3) 0.046(2) 0.074(2) -0.0038(17) 0.001(2) 0.0028(18)
C20 0.072(2) 0.055(2) 0.066(2) 0.0017(17) -0.0007(18) 0.0005(17)
C21 0.081(2) 0.0423(18) 0.076(2) -0.0022(17) -0.0087(19) -0.0083(16)
C22 0.119(4) 0.082(3) 0.101(4) -0.007(3) 0.031(3) 0.004(3)

loop_
_atom_type_symbol
_atom_type_description
_atom_type_scat_dispersion_real
_atom_type_scat_dispersion_imag
_atom_type_scat_source
C C 0.0033 0.0016 'International Tables Vol C Tables 4.2.6.8 and 6.1.1.4'
H H 0.0000 0.0000 'International Tables Vol C Tables 4.2.6.8 and 6.1.1.4'
N N 0.0061 0.0033 'International Tables Vol C Tables 4.2.6.8 and 6.1.1.4'
O O 0.0106 0.0060 'International Tables Vol C Tables 4.2.6.8 and 6.1.1.4'
F F 0.0171 0.0103 'International Tables Vol C Tables 4.2.6.8 and 6.1.1.4'

loop_
_geom_angle_atom_site_label_1
_geom_angle_atom_site_label_2
_geom_angle_atom_site_label_3
_geom_angle
C19 O3 C22 105.3(3)
C20 O4 C22 106.1(3)
C9 N1 C6 113.1(3)
C9 N1 C10 124.7(4)
C6 N1 C10 119.7(4)
C2 C1 C6 121.6(4)
C2 C1 H1 119.2
C6 C1 H1 119.2
C1 C2 C3 122.3(4)
C1 C2 H2 118.8
C3 C2 H2 118.8
O1 C3 C2 122.4(4)
O1 C3 C4 121.3(4)
C2 C3 C4 116.3(4)
C5 C4 C3 121.3(4)
C5 C4 H4 119.4
C3 C4 H4 119.4
C4 C5 C6 123.0(4)
C4 C5 H5 118.5
C6 C5 H5 118.5
N1 C6 C1 113.2(3)
N1 C6 C5 110.4(3)
C1 C6 C5 112.7(3)
N1 C6 C7 101.5(3)
C1 C6 C7 107.2(3)
C5 C6 C7 111.2(3)
C14 C7 C8 120.1(3)
C14 C7 C6 114.4(3)
C8 C7 C6 102.4(3)
C14 C7 H7 106.3
C8 C7 H7 106.3
C6 C7 H7 106.3
C13 C8 C7 115.2(3)
C13 C8 C9 114.3(4)
C7 C8 C9 103.7(3)
C13 C8 H8 107.8
C7 C8 H8 107.8
C9 C8 H8 107.8
O2 C9 N1 126.3(4)
O2 C9 C8 124.7(4)
N1 C9 C8 109.0(3)
C12 C10 C11 119.5(5)
C12 C10 N1 114.2(4)
C11 C10 N1 113.5(4)
C12 C10 H10 102.1
C11 C10 H10 102.1
N1 C10 H10 102.1
C10 C11 H11A 109.5
C10 C11 H11B 109.5
H11A C11 H11B 109.5
C10 C11 H11C 109.5
H11A C11 H11C 109.5
H11B C11 H11C 109.5
C10 C12 H12A 109.5
C10 C12 H12B 109.5
H12A C12 H12B 109.5
C10 C12 H12C 109.5
H12A C12 H12C 109.5
H12B C12 H12C 109.5
F3 C13 F2 107.5(4)
F3 C13 F1 106.6(4)
F2 C13 F1 104.8(4)
F3 C13 C8 113.0(4)
F2 C13 C8 113.0(4)
F1 C13 C8 111.4(4)
C15 C14 C7 123.8(4)
C15 C14 H14 118.1
C7 C14 H14 118.1
C14 C15 C16 130.3(4)
C14 C15 H15 114.9
C16 C15 H15 114.9
C17 C16 C21 118.7(3)
C17 C16 C15 119.6(3)
C21 C16 C15 121.7(3)
C16 C17 C18 122.6(4)
C16 C17 H17 118.7
C18 C17 H17 118.7
C19 C18 C17 118.8(4)
C19 C18 H18 120.6
C17 C18 H18 120.6
C18 C19 O3 129.3(3)
C18 C19 C20 120.6(3)
O3 C19 C20 110.1(4)
O4 C20 C19 109.3(3)
O4 C20 C21 128.9(3)
C19 C20 C21 121.8(4)
C20 C21 C16 117.5(3)
C20 C21 H21 121.2
C16 C21 H21 121.2
O4 C22 O3 108.9(3)
O4 C22 H22A 109.9
O3 C22 H22A 109.9
O4 C22 H22B 109.9
O3 C22 H22B 109.9
H22A C22 H22B 108.3

loop_
_geom_bond_atom_site_label_1
_geom_bond_atom_site_label_2
_geom_bond_distance
F1 C13 1.356(6)
F2 C13 1.332(5)
F3 C13 1.320(5)
O1 C3 1.228(5)
O2 C9 1.229(4)
O3 C19 1.376(4)
O3 C22 1.419(5)
O4 C20 1.370(4)
O4 C22 1.414(5)
N1 C9 1.343(5)
N1 C6 1.467(5)
N1 C10 1.490(5)
C1 C2 1.335(6)
C1 C6 1.492(5)
C1 H1 0.9300
C2 C3 1.453(6)
C2 H2 0.9300
C3 C4 1.463(6)
C4 C5 1.317(6)
C4 H4 0.9300
C5 C6 1.502(6)
C5 H5 0.9300
C6 C7 1.584(5)
C7 C14 1.479(5)
C7 C8 1.516(5)
C7 H7 0.9800
C8 C13 1.479(6)
C8 C9 1.521(5)
C8 H8 0.9800
C10 C12 1.440(7)
C10 C11 1.460(6)
C10 H10 0.9800
C11 H11A 0.9600
C11 H11B 0.9600
C11 H11C 0.9600
C12 H12A 0.9600
C12 H12B 0.9600
C12 H12C 0.9600
C14 C15 1.298(5)
C14 H14 0.9300
C15 C16 1.465(5)
C15 H15 0.9300
C16 C17 1.365(5)
C16 C21 1.411(5)
C17 C18 1.378(5)
C17 H17 0.9300
C18 C19 1.340(6)
C18 H18 0.9300
C19 C20 1.378(5)
C20 C21 1.379(5)
C21 H21 0.9300
C22 H22A 0.9700
C22 H22B 0.9700

loop_
_geom_torsion_atom_site_label_1
_geom_torsion_atom_site_label_2
_geom_torsion_atom_site_label_3
_geom_torsion_atom_site_label_4
_geom_torsion
C6 C1 C2 C3 5.1(6)
C1 C2 C3 O1 -171.2(4)
C1 C2 C3 C4 9.2(6)
O1 C3 C4 C5 169.2(4)
C2 C3 C4 C5 -11.2(6)
C3 C4 C5 C6 -1.2(6)
C9 N1 C6 C1 -136.4(3)
C10 N1 C6 C1 60.9(4)
C9 N1 C6 C5 96.2(4)
C10 N1 C6 C5 -66.5(4)
C9 N1 C6 C7 -21.8(4)
C10 N1 C6 C7 175.5(3)
C2 C1 C6 N1 -142.7(4)
C2 C1 C6 C5 -16.5(5)
C2 C1 C6 C7 106.3(4)
C4 C5 C6 N1 142.3(4)
C4 C5 C6 C1 14.6(5)
C4 C5 C6 C7 -105.8(4)
N1 C6 C7 C14 162.4(3)
C1 C6 C7 C14 -78.6(4)
C5 C6 C7 C14 45.0(4)
N1 C6 C7 C8 30.8(3)
C1 C6 C7 C8 149.7(3)
C5 C6 C7 C8 -86.6(3)
C14 C7 C8 C13 77.0(5)
C6 C7 C8 C13 -154.8(4)
C14 C7 C8 C9 -157.4(3)
C6 C7 C8 C9 -29.2(4)
C6 N1 C9 O2 -174.4(4)
C10 N1 C9 O2 -12.8(6)
C6 N1 C9 C8 3.5(4)
C10 N1 C9 C8 165.1(4)
C13 C8 C9 O2 -38.4(6)
C7 C8 C9 O2 -164.6(4)
C13 C8 C9 N1 143.7(4)
C7 C8 C9 N1 17.5(4)
C9 N1 C10 C12 88.7(6)
C6 N1 C10 C12 -110.7(6)
C9 N1 C10 C11 -52.9(7)
C6 N1 C10 C11 107.6(5)
C7 C8 C13 F3 -52.5(6)
C9 C8 C13 F3 -172.4(4)
C7 C8 C13 F2 -174.8(4)
C9 C8 C13 F2 65.2(5)
C7 C8 C13 F1 67.5(5)
C9 C8 C13 F1 -52.5(5)
C8 C7 C14 C15 -141.8(4)
C6 C7 C14 C15 95.8(5)
C7 C14 C15 C16 179.3(4)
C14 C15 C16 C17 -167.8(4)
C14 C15 C16 C21 10.2(6)
C21 C16 C17 C18 -1.9(6)
C15 C16 C17 C18 176.3(4)
C16 C17 C18 C19 0.8(7)
C17 C18 C19 O3 179.4(4)
C17 C18 C19 C20 1.4(7)
C22 O3 C19 C18 -180.0(5)
C22 O3 C19 C20 -1.8(5)
C22 O4 C20 C19 3.9(5)
C22 O4 C20 C21 -176.6(4)
C18 C19 C20 O4 177.0(4)
O3 C19 C20 O4 -1.4(5)
C18 C19 C20 C21 -2.5(6)
O3 C19 C20 C21 179.1(3)
O4 C20 C21 C16 -178.0(4)
C19 C20 C21 C16 1.3(6)
C17 C16 C21 C20 0.8(5)
C15 C16 C21 C20 -177.3(3)
C20 O4 C22 O3 -5.0(5)
C19 O3 C22 O4 4.2(5)
